data_7107335
loop_
_publ_author_name
'Alfredo Medina-Molner'
'Bernhard Spingler'

_publ_section_title
;
 When two metal centres are needed instead of one: exclusive induction of
 Z-DNA by dinuclear metal complexes
;
_journal_name_full Chem.Commun.
_journal_page_first 1961
_journal_paper_doi 10.1039/c2cc16483c
_journal_volume 48
_journal_year 2012
_chemical_formula_sum 'C27 H60 F6 N6 Ni2 O14 S2'
_chemical_formula_weight 988.35
_chemical_name_systematic
;
?
;
_space_group_IT_number 15
_symmetry_cell_setting monoclinic
_symmetry_space_group_name_Hall '-I 2ya'
_symmetry_space_group_name_H-M 'I 1 2/a 1'
_atom_sites_solution_hydrogens geom
_atom_sites_solution_primary direct
_atom_sites_solution_secondary difmap
_audit_creation_method SHELXL-97
_cell_angle_alpha 90.00
_cell_angle_beta 98.454(8)
_cell_angle_gamma 90.00
_cell_formula_units_Z 4
_cell_length_a 16.1025(10)
_cell_length_b 15.5813(8)
_cell_length_c 17.0644(11)
_cell_measurement_reflns_used 8000
_cell_measurement_temperature 183(2)
_cell_volume 4234.9(4)
_computing_cell_refinement 'IPDS (Stoe, 1999)'
_computing_data_collection 'IPDS (Stoe, 1999)'
_computing_data_reduction 'X-RED (Stoe, 1999)'
_computing_molecular_graphics 'ORTEP-3 (Farrugia, 1997)'
_computing_publication_material 'SHELXL-97 (Sheldrick, 1997)'
_computing_structure_refinement 'SHELXL-97 (Sheldrick, 1997)'
_computing_structure_solution 'SHELXS-97 (Sheldrick, 1990)'
_diffrn_ambient_temperature 183(2)
_diffrn_measured_fraction_theta_full 0.974
_diffrn_measured_fraction_theta_max 0.974
_diffrn_measurement_device_type 'Stoe IPDS'
_diffrn_measurement_method '/f oscillation scan'
_diffrn_radiation_monochromator graphite
_diffrn_radiation_source 'fine-focus sealed tube'
_diffrn_radiation_type MoK\a
_diffrn_radiation_wavelength 0.71073
_diffrn_reflns_av_R_equivalents 0.0474
_diffrn_reflns_av_sigmaI/netI 0.0390
_diffrn_reflns_limit_h_max 22
_diffrn_reflns_limit_h_min -22
_diffrn_reflns_limit_k_max 15
_diffrn_reflns_limit_k_min -22
_diffrn_reflns_limit_l_max 23
_diffrn_reflns_limit_l_min -24
_diffrn_reflns_number 17183
_diffrn_reflns_theta_full 30.47
_diffrn_reflns_theta_max 30.47
_diffrn_reflns_theta_min 2.87
_diffrn_standards_interval_count 'every image'
_diffrn_standards_interval_time 11
_diffrn_standards_number 50-200
_exptl_absorpt_coefficient_mu 1.080
_exptl_absorpt_correction_T_max 0.9064
_exptl_absorpt_correction_T_min 0.7695
_exptl_absorpt_correction_type numerical
_exptl_crystal_colour blue
_exptl_crystal_density_diffrn 1.550
_exptl_crystal_density_method 'not measured'
_exptl_crystal_description needle
_exptl_crystal_F_000 2072
_exptl_crystal_size_max 0.43
_exptl_crystal_size_mid 0.14
_exptl_crystal_size_min 0.12
_refine_diff_density_max 1.001
_refine_diff_density_min -0.595
_refine_diff_density_rms 0.105
_refine_ls_extinction_coef 0.0085(11)
_refine_ls_extinction_expression Fc^*^=kFc[1+0.001xFc^2^\l^3^/sin(2\q)]^-1/4^
_refine_ls_extinction_method SHELXL
_refine_ls_goodness_of_fit_ref 1.078
_refine_ls_hydrogen_treatment mixed
_refine_ls_matrix_type full
_refine_ls_number_parameters 305
_refine_ls_number_reflns 6269
_refine_ls_number_restraints 95
_refine_ls_restrained_S_all 1.073
_refine_ls_R_factor_all 0.0821
_refine_ls_R_factor_gt 0.0658
_refine_ls_shift/su_max 0.001
_refine_ls_shift/su_mean 0.000
_refine_ls_structure_factor_coef Fsqd
_refine_ls_weighting_details 'calc w=1/[\s^2^(Fo^2^)+(0.1306P)^2^+2.3058P] where P=(Fo^2^+2Fc^2^)/3'
_refine_ls_weighting_scheme calc
_refine_ls_wR_factor_gt 0.1939
_refine_ls_wR_factor_ref 0.2106
_reflns_number_gt 4594
_reflns_number_total 6269
_reflns_threshold_expression >2sigma(I)
_cod_data_source_file c2cc16483c.txt
_cod_data_source_block am181203
_cod_original_sg_symbol_H-M I2/a
_cod_database_code 7107335

loop_
_symmetry_equiv_pos_as_xyz
'x, y, z'
'-x+1/2, y, -z'
'x+1/2, y+1/2, z+1/2'
'-x+1, y+1/2, -z+1/2'
'-x, -y, -z'
'x-1/2, -y, z'
'-x+1/2, -y+1/2, -z+1/2'
'x, -y+1/2, z+1/2'

loop_
_atom_site_label
_atom_site_type_symbol
_atom_site_fract_x
_atom_site_fract_y
_atom_site_fract_z
_atom_site_U_iso_or_equiv
_atom_site_adp_type
_atom_site_occupancy
_atom_site_symmetry_multiplicity
_atom_site_calc_flag
_atom_site_refinement_flags
_atom_site_disorder_assembly
_atom_site_disorder_group
Ni1 Ni 0.09357(2) 0.19926(2) 0.05704(2) 0.03972(17) Uani 1 1 d . A .
C1A C 0.0759(4) 0.3680(4) 0.1256(4) 0.0512(12) Uani 0.55 1 d PU A 1
C1B C 0.1707(4) 0.3532(5) 0.1469(5) 0.0480(13) Uani 0.45 1 d PU A 2
C2 C 0.1267(2) 0.3392(3) 0.2126(3) 0.0629(10) Uani 1 1 d . . .
C3 C 0.1343(3) 0.2435(4) 0.2277(3) 0.0793(14) Uani 1 1 d . A .
H3A H 0.1911 0.2259 0.2225 0.095 Uiso 1 1 calc R . .
H3B H 0.1262 0.2326 0.2821 0.095 Uiso 1 1 calc R . .
C4 C -0.0090(4) 0.1887(3) 0.1975(3) 0.0753(13) Uani 1 1 d . A .
H4A H -0.0238 0.2473 0.2085 0.090 Uiso 1 1 calc R . .
H4B H -0.0070 0.1564 0.2463 0.090 Uiso 1 1 calc R . .
C5 C -0.0774(3) 0.1517(3) 0.1371(4) 0.0777(15) Uani 1 1 d . . .
H5A H -0.0605 0.0948 0.1225 0.093 Uiso 1 1 calc R . .
H5B H -0.1279 0.1453 0.1615 0.093 Uiso 1 1 calc R . .
C6 C -0.0981(3) 0.2046(4) 0.0632(5) 0.095(2) Uani 1 1 d . A .
H6A H -0.1501 0.1834 0.0337 0.114 Uiso 1 1 calc R . .
H6B H -0.1077 0.2633 0.0784 0.114 Uiso 1 1 calc R . .
C7 C -0.0502(5) 0.2711(5) -0.0541(4) 0.114(3) Uani 1 1 d . A .
H7A H -0.1092 0.2690 -0.0762 0.137 Uiso 1 1 calc R . .
H7B H -0.0180 0.2573 -0.0962 0.137 Uiso 1 1 calc R . .
C8 C -0.0282(3) 0.3622(3) -0.0246(3) 0.0724(13) Uani 1 1 d . . .
C9A C 0.0595(4) 0.3688(4) -0.0188(4) 0.0520(12) Uani 0.55 1 d PU A 1
C9B C 0.0389(4) 0.3833(5) 0.0586(5) 0.0449(12) Uani 0.45 1 d PU A 2
C10A C 0.1998(4) 0.3597(4) 0.0584(4) 0.0494(11) Uani 0.55 1 d PU A 1
C10B C 0.1689(4) 0.3678(4) 0.0041(5) 0.0420(12) Uani 0.45 1 d PU A 2
C11 C 0.2500 0.3301(3) 0.0000 0.0667(16) Uani 1 2 d S . .
C20 C 0.1883(2) 0.0706(2) 0.0847(2) 0.0491(7) Uani 1 1 d . A .
C21 C 0.2483(3) -0.0029(3) 0.1031(3) 0.0596(9) Uani 1 1 d . . .
H21A H 0.2678 -0.0045 0.1590 0.072 Uiso 1 1 calc R . .
H21B H 0.2953 0.0045 0.0750 0.072 Uiso 1 1 calc R . .
H21C H 0.2203 -0.0558 0.0871 0.072 Uiso 1 1 calc R . .
C22 C 0.2338(3) -0.1169(3) 0.3097(4) 0.0740(13) Uani 1 1 d . . .
N1 N 0.11495(18) 0.33233(19) 0.06049(18) 0.0474(6) Uani 1 1 d . . .
N2 N 0.0745(3) 0.1887(2) 0.1746(2) 0.0597(8) Uani 1 1 d D . .
H27 H 0.078(3) 0.1339(15) 0.188(3) 0.072 Uiso 1 1 d D . .
N3 N -0.03302(19) 0.2050(2) 0.0097(2) 0.0575(8) Uani 1 1 d . . .
H26 H -0.034(3) 0.161(4) -0.009(3) 0.069 Uiso 1 1 d . . .
O20 O 0.21712(14) 0.14731(15) 0.09100(16) 0.0492(5) Uani 1 1 d . . .
O21 O 0.11076(15) 0.05854(16) 0.06382(15) 0.0508(5) Uani 1 1 d . . .
O22 O 0.16289(18) 0.02609(18) 0.2624(2) 0.0641(7) Uani 1 1 d . . .
O23 O 0.0765(2) -0.0974(3) 0.2771(2) 0.0832(10) Uani 1 1 d . . .
O24 O 0.1470(3) -0.0278(3) 0.3925(2) 0.1014(13) Uani 1 1 d . . .
O25 O 0.11616(15) 0.18063(16) -0.06297(15) 0.0457(5) Uani 1 1 d D . .
H22 H 0.084(2) 0.142(2) -0.079(3) 0.055 Uiso 1 1 d D . .
H23 H 0.1644(15) 0.170(3) -0.068(3) 0.055 Uiso 1 1 d D . .
O26 O -0.01182(19) 0.0706(2) -0.11779(18) 0.0652(7) Uani 1 1 d D . .
H24 H -0.042(3) 0.037(3) -0.099(3) 0.078 Uiso 1 1 d D . .
H25 H -0.026(3) 0.075(4) -0.1666(13) 0.078 Uiso 1 1 d D . .
F22 F 0.30580(18) -0.0779(3) 0.3256(4) 0.147(2) Uani 1 1 d . . .
F23 F 0.2324(2) -0.1835(2) 0.3581(2) 0.0888(10) Uani 1 1 d . . .
F24 F 0.2326(3) -0.1499(2) 0.2361(3) 0.1227(17) Uani 1 1 d . . .
S22 S 0.14534(5) -0.04526(6) 0.31112(5) 0.0499(2) Uani 1 1 d . . .

loop_
_atom_site_aniso_label
_atom_site_aniso_U_11
_atom_site_aniso_U_22
_atom_site_aniso_U_33
_atom_site_aniso_U_23
_atom_site_aniso_U_13
_atom_site_aniso_U_12
Ni1 0.0354(2) 0.0409(2) 0.0428(3) 0.00347(14) 0.00577(15) 0.00100(13)
C1A 0.050(2) 0.046(2) 0.059(3) -0.004(2) 0.013(2) 0.007(2)
C1B 0.043(3) 0.050(3) 0.050(3) -0.007(2) 0.005(2) -0.003(2)
C2 0.0529(18) 0.079(3) 0.057(2) -0.0234(19) 0.0118(16) 0.0007(18)
C3 0.081(3) 0.086(3) 0.062(3) -0.019(2) -0.019(2) 0.023(2)
C4 0.089(3) 0.070(3) 0.076(3) -0.001(2) 0.044(3) -0.011(2)
C5 0.067(2) 0.052(2) 0.125(4) -0.018(2) 0.050(3) -0.0156(18)
C6 0.0422(19) 0.093(4) 0.150(6) -0.054(4) 0.020(3) -0.013(2)
C7 0.127(5) 0.143(6) 0.064(3) -0.012(3) -0.016(3) 0.084(5)
C8 0.068(2) 0.083(3) 0.069(3) 0.025(2) 0.018(2) 0.039(2)
C9A 0.049(2) 0.052(3) 0.055(3) 0.005(2) 0.008(2) 0.004(2)
C9B 0.036(2) 0.049(3) 0.051(3) -0.003(2) 0.008(2) 0.011(2)
C10A 0.045(2) 0.046(2) 0.059(3) -0.003(2) 0.012(2) -0.002(2)
C10B 0.040(2) 0.037(2) 0.050(3) 0.004(2) 0.010(2) 0.004(2)
C11 0.064(3) 0.043(2) 0.104(5) 0.000 0.046(3) 0.000
C20 0.0458(15) 0.0515(17) 0.0514(18) 0.0087(14) 0.0113(13) 0.0044(13)
C21 0.063(2) 0.0485(18) 0.068(2) 0.0111(16) 0.0134(17) 0.0153(15)
C22 0.063(2) 0.055(2) 0.109(4) 0.024(2) 0.029(2) 0.0034(18)
N1 0.0449(12) 0.0408(13) 0.0593(17) 0.0027(11) 0.0173(11) 0.0046(10)
N2 0.076(2) 0.0563(18) 0.0493(17) 0.0029(13) 0.0176(15) 0.0046(15)
N3 0.0411(14) 0.0640(19) 0.064(2) -0.0180(15) -0.0040(13) 0.0110(12)
O20 0.0397(10) 0.0461(12) 0.0623(15) 0.0088(10) 0.0096(10) 0.0032(9)
O21 0.0489(11) 0.0472(12) 0.0567(14) 0.0080(10) 0.0093(10) -0.0010(9)
O22 0.0642(15) 0.0465(13) 0.084(2) 0.0063(13) 0.0186(14) 0.0015(11)
O23 0.0657(18) 0.099(3) 0.080(2) 0.0202(19) -0.0046(15) -0.0276(17)
O24 0.151(4) 0.097(3) 0.059(2) -0.0146(19) 0.024(2) 0.027(3)
O25 0.0459(11) 0.0467(11) 0.0458(12) 0.0020(9) 0.0107(9) -0.0014(9)
O26 0.0666(17) 0.0702(18) 0.0558(16) 0.0028(14) -0.0014(13) -0.0215(14)
F22 0.0472(14) 0.110(3) 0.279(6) 0.083(4) 0.011(2) 0.0001(16)
F23 0.0818(18) 0.0766(18) 0.113(3) 0.0415(17) 0.0309(17) 0.0172(14)
F24 0.191(4) 0.074(2) 0.127(3) 0.015(2) 0.102(3) 0.039(2)
S22 0.0486(4) 0.0516(4) 0.0500(5) -0.0021(3) 0.0092(3) 0.0000(3)

loop_
_atom_type_symbol
_atom_type_description
_atom_type_scat_dispersion_real
_atom_type_scat_dispersion_imag
_atom_type_scat_source
C C 0.0033 0.0016 'International Tables Vol C Tables 4.2.6.8 and 6.1.1.4'
H H 0.0000 0.0000 'International Tables Vol C Tables 4.2.6.8 and 6.1.1.4'
N N 0.0061 0.0033 'International Tables Vol C Tables 4.2.6.8 and 6.1.1.4'
O O 0.0106 0.0060 'International Tables Vol C Tables 4.2.6.8 and 6.1.1.4'
F F 0.0171 0.0103 'International Tables Vol C Tables 4.2.6.8 and 6.1.1.4'
S S 0.1246 0.1234 'International Tables Vol C Tables 4.2.6.8 and 6.1.1.4'
Ni Ni 0.3393 1.1124 'International Tables Vol C Tables 4.2.6.8 and 6.1.1.4'

loop_
_geom_angle_atom_site_label_1
_geom_angle_atom_site_label_2
_geom_angle_atom_site_label_3
_geom_angle
_geom_angle_site_symmetry_1
_geom_angle_site_symmetry_3
N2 Ni1 N3 95.92(16) . .
N2 Ni1 N1 95.64(13) . .
N3 Ni1 N1 96.63(13) . .
N2 Ni1 O20 88.38(13) . .
N3 Ni1 O20 159.51(12) . .
N1 Ni1 O20 102.88(10) . .
N2 Ni1 O25 167.62(12) . .
N3 Ni1 O25 85.94(12) . .
N1 Ni1 O25 96.31(10) . .
O20 Ni1 O25 85.78(10) . .
N2 Ni1 O21 84.59(12) . .
N3 Ni1 O21 99.84(12) . .
N1 Ni1 O21 163.42(11) . .
O20 Ni1 O21 60.53(9) . .
O25 Ni1 O21 83.03(9) . .
N1 C1A C2 111.6(4) . .
C2 C1B N1 113.9(5) . .
C1B C2 C3 104.3(4) . .
C1B C2 C1A 59.3(4) . .
C3 C2 C1A 116.0(4) . .
N2 C3 C2 115.5(4) . .
N2 C4 C5 115.4(4) . .
C6 C5 C4 114.4(4) . .
N3 C6 C5 115.4(4) . .
N3 C7 C8 113.0(4) . .
C9A C8 C7 105.8(5) . .
C9A C8 C9B 54.1(4) . .
C7 C8 C9B 123.2(4) . .
C8 C9A N1 117.4(5) . .
N1 C9B C8 110.2(5) . .
N1 C10A C11 123.4(5) . .
C11 C10B N1 119.8(5) . .
C10B C11 C10B 131.9(7) 2 .
C10B C11 C10A 40.2(4) 2 2
C10B C11 C10A 120.3(4) . 2
C10B C11 C10A 120.3(4) 2 .
C10B C11 C10A 40.2(4) . .
C10A C11 C10A 142.8(6) 2 .
O21 C20 O20 119.7(3) . .
O21 C20 C21 121.7(3) . .
O20 C20 C21 118.6(3) . .
F22 C22 F23 109.4(5) . .
F22 C22 F24 105.1(5) . .
F23 C22 F24 106.3(4) . .
F22 C22 S22 112.8(4) . .
F23 C22 S22 112.8(3) . .
F24 C22 S22 110.0(4) . .
C10A N1 C9B 129.6(4) . .
C10A N1 C1A 114.9(4) . .
C9B N1 C1A 49.9(4) . .
C10A N1 C10B 39.6(4) . .
C9B N1 C10B 110.6(4) . .
C1A N1 C10B 134.7(4) . .
C10A N1 C9A 106.6(4) . .
C9B N1 C9A 55.2(4) . .
C1A N1 C9A 104.9(4) . .
C10B N1 C9A 68.4(4) . .
C10A N1 C1B 64.3(4) . .
C9B N1 C1B 105.0(4) . .
C1A N1 C1B 58.8(4) . .
C10B N1 C1B 102.2(4) . .
C9A N1 C1B 147.8(4) . .
C10A N1 Ni1 116.4(3) . .
C9B N1 Ni1 113.8(3) . .
C1A N1 Ni1 108.0(3) . .
C10B N1 Ni1 117.1(3) . .
C9A N1 Ni1 104.8(3) . .
C1B N1 Ni1 106.6(3) . .
C4 N2 C3 112.1(4) . .
C4 N2 Ni1 122.2(3) . .
C3 N2 Ni1 111.6(3) . .
C6 N3 C7 112.2(4) . .
C6 N3 Ni1 120.0(3) . .
C7 N3 Ni1 112.2(4) . .
C20 O20 Ni1 91.07(19) . .
C20 O21 Ni1 88.7(2) . .
O24 S22 O23 114.3(3) . .
O24 S22 O22 116.2(2) . .
O23 S22 O22 114.3(2) . .
O24 S22 C22 103.3(3) . .
O23 S22 C22 102.0(3) . .
O22 S22 C22 104.27(18) . .

loop_
_geom_bond_atom_site_label_1
_geom_bond_atom_site_label_2
_geom_bond_distance
_geom_bond_site_symmetry_2
Ni1 N2 2.080(3) .
Ni1 N3 2.081(3) .
Ni1 N1 2.101(3) .
Ni1 O20 2.147(2) .
Ni1 O25 2.152(2) .
Ni1 O21 2.211(3) .
C1A N1 1.464(7) .
C1A C2 1.648(9) .
C1B C2 1.429(9) .
C1B N1 1.642(8) .
C2 C3 1.515(8) .
C3 N2 1.491(6) .
C4 N2 1.454(6) .
C4 C5 1.508(8) .
C5 C6 1.503(10) .
C6 N3 1.487(7) .
C7 N3 1.494(8) .
C7 C8 1.530(10) .
C8 C9A 1.405(8) .
C8 C9B 1.686(9) .
C9A N1 1.611(7) .
C9B N1 1.456(7) .
C10A N1 1.437(6) .
C10A C11 1.448(6) .
C10B C11 1.442(7) .
C10B N1 1.494(7) .
C11 C10B 1.442(7) 2
C11 C10A 1.448(6) 2
C20 O21 1.261(4) .
C20 O20 1.281(4) .
C20 C21 1.503(5) .
C22 F22 1.302(6) .
C22 F23 1.328(5) .
C22 F24 1.355(7) .
C22 S22 1.813(5) .
O22 S22 1.441(3) .
O23 S22 1.427(3) .
O24 S22 1.411(4) .

loop_
_geom_torsion_atom_site_label_1
_geom_torsion_atom_site_label_2
_geom_torsion_atom_site_label_3
_geom_torsion_atom_site_label_4
_geom_torsion
_geom_torsion_site_symmetry_4
N1 C1B C2 C3 82.1(6) .
N1 C1B C2 C1A -30.0(4) .
N1 C1A C2 C1B 33.4(5) .
N1 C1A C2 C3 -58.3(6) .
C1B C2 C3 N2 -80.4(6) .
C1A C2 C3 N2 -18.0(6) .
N2 C4 C5 C6 -68.4(6) .
C4 C5 C6 N3 70.9(5) .
N3 C7 C8 C9A 78.0(6) .
N3 C7 C8 C9B 20.9(8) .
C7 C8 C9A N1 -83.0(6) .
C9B C8 C9A N1 36.8(5) .
C9A C8 C9B N1 -38.8(5) .
C7 C8 C9B N1 47.2(7) .
N1 C10B C11 C10B -136.2(6) 2
N1 C10B C11 C10A 175.4(5) 2
N1 C10B C11 C10A -47.0(6) .
N1 C10A C11 C10B 172.8(6) 2
N1 C10A C11 C10B 52.2(6) .
N1 C10A C11 C10A 126.7(6) 2
C11 C10A N1 C9B -124.1(6) .
C11 C10A N1 C1A 178.4(5) .
C11 C10A N1 C10B -50.7(6) .
C11 C10A N1 C9A -65.9(7) .
C11 C10A N1 C1B 147.3(7) .
C11 C10A N1 Ni1 50.7(7) .
C8 C9B N1 C10A 115.5(6) .
C8 C9B N1 C1A -153.3(7) .
C8 C9B N1 C10B 74.9(6) .
C8 C9B N1 C9A 32.6(4) .
C8 C9B N1 C1B -175.6(5) .
C8 C9B N1 Ni1 -59.4(5) .
C2 C1A N1 C10A -61.7(6) .
C2 C1A N1 C9B 176.5(7) .
C2 C1A N1 C10B -104.3(6) .
C2 C1A N1 C9A -178.4(4) .
C2 C1A N1 C1B -28.8(4) .
C2 C1A N1 Ni1 70.2(5) .
C11 C10B N1 C10A 48.3(6) .
C11 C10B N1 C9B 176.2(6) .
C11 C10B N1 C1A 122.8(6) .
C11 C10B N1 C9A -147.4(7) .
C11 C10B N1 C1B 64.9(6) .
C11 C10B N1 Ni1 -51.2(7) .
C8 C9A N1 C10A -170.1(5) .
C8 C9A N1 C9B -43.1(6) .
C8 C9A N1 C1A -47.8(7) .
C8 C9A N1 C10B 179.5(7) .
C8 C9A N1 C1B -102.1(8) .
C8 C9A N1 Ni1 65.8(6) .
C2 C1B N1 C10A -178.7(7) .
C2 C1B N1 C9B 54.2(7) .
C2 C1B N1 C1A 34.4(5) .
C2 C1B N1 C10B 169.6(5) .
C2 C1B N1 C9A 100.9(8) .
C2 C1B N1 Ni1 -66.9(6) .
N2 Ni1 N1 C10A 108.2(4) .
N3 Ni1 N1 C10A -155.1(4) .
O20 Ni1 N1 C10A 18.6(4) .
O25 Ni1 N1 C10A -68.5(4) .
O21 Ni1 N1 C10A 18.3(6) .
N2 Ni1 N1 C9B -76.1(4) .
N3 Ni1 N1 C9B 20.5(4) .
O20 Ni1 N1 C9B -165.8(4) .
O25 Ni1 N1 C9B 107.1(4) .
O21 Ni1 N1 C9B -166.1(4) .
N2 Ni1 N1 C1A -22.8(4) .
N3 Ni1 N1 C1A 73.9(3) .
O20 Ni1 N1 C1A -112.4(3) .
O25 Ni1 N1 C1A 160.5(3) .
O21 Ni1 N1 C1A -112.7(4) .
N2 Ni1 N1 C10B 152.8(4) .
N3 Ni1 N1 C10B -110.6(4) .
O20 Ni1 N1 C10B 63.1(4) .
O25 Ni1 N1 C10B -24.0(4) .
O21 Ni1 N1 C10B 62.8(6) .
N2 Ni1 N1 C9A -134.2(3) .
N3 Ni1 N1 C9A -37.6(3) .
O20 Ni1 N1 C9A 136.2(3) .
O25 Ni1 N1 C9A 49.1(3) .
O21 Ni1 N1 C9A 135.8(4) .
N2 Ni1 N1 C1B 39.1(3) .
N3 Ni1 N1 C1B 135.8(3) .
O20 Ni1 N1 C1B -50.5(3) .
O25 Ni1 N1 C1B -137.6(3) .
O21 Ni1 N1 C1B -50.8(5) .
C5 C4 N2 C3 166.8(4) .
C5 C4 N2 Ni1 30.4(6) .
C2 C3 N2 C4 -78.1(5) .
C2 C3 N2 Ni1 63.0(5) .
N3 Ni1 N2 C4 -0.9(3) .
N1 Ni1 N2 C4 96.4(3) .
O20 Ni1 N2 C4 -160.8(3) .
O25 Ni1 N2 C4 -98.9(6) .
O21 Ni1 N2 C4 -100.2(3) .
N3 Ni1 N2 C3 -137.5(3) .
N1 Ni1 N2 C3 -40.2(3) .
O20 Ni1 N2 C3 62.6(3) .
O25 Ni1 N2 C3 124.5(5) .
O21 Ni1 N2 C3 123.1(3) .
C5 C6 N3 C7 -169.3(5) .
C5 C6 N3 Ni1 -34.3(5) .
C8 C7 N3 C6 76.7(6) .
C8 C7 N3 Ni1 -61.9(5) .
N2 Ni1 N3 C6 2.6(4) .
N1 Ni1 N3 C6 -93.8(3) .
O20 Ni1 N3 C6 104.0(4) .
O25 Ni1 N3 C6 170.3(3) .
O21 Ni1 N3 C6 88.1(3) .
N2 Ni1 N3 C7 137.6(3) .
N1 Ni1 N3 C7 41.3(3) .
O20 Ni1 N3 C7 -121.0(4) .
O25 Ni1 N3 C7 -54.6(3) .
O21 Ni1 N3 C7 -136.8(3) .
O21 C20 O20 Ni1 0.4(3) .
C21 C20 O20 Ni1 -179.3(3) .
N2 Ni1 O20 C20 84.5(2) .
N3 Ni1 O20 C20 -18.2(5) .
N1 Ni1 O20 C20 179.9(2) .
O25 Ni1 O20 C20 -84.6(2) .
O21 Ni1 O20 C20 -0.20(19) .
O20 C20 O21 Ni1 -0.3(3) .
C21 C20 O21 Ni1 179.3(3) .
N2 Ni1 O21 C20 -91.0(2) .
N3 Ni1 O21 C20 173.9(2) .
N1 Ni1 O21 C20 0.6(5) .
O20 Ni1 O21 C20 0.2(2) .
O25 Ni1 O21 C20 89.3(2) .
F22 C22 S22 O24 -72.4(5) .
F23 C22 S22 O24 52.1(5) .
F24 C22 S22 O24 170.6(4) .
F22 C22 S22 O23 168.7(4) .
F23 C22 S22 O23 -66.7(5) .
F24 C22 S22 O23 51.7(4) .
F22 C22 S22 O22 49.5(5) .
F23 C22 S22 O22 174.0(4) .
F24 C22 S22 O22 -67.5(4) .
